data_4312459
loop_
_publ_author_name
'Ricard March'
'Josefina Pons'
'Josep Ros'
'William Clegg'
'Angel \'Alvarez-Larena'
'Joan Francesc Piniella'
'Jesus Sanz'

_publ_section_title
;
 Reactivity of 2-Pyridinecarboxylic Esters with Cadmium(II) Halides: Study
 of 113Cd NMR Solid State Spectra and Crystal Structures of
 Hexacoordinated Complexes [CdI2(C5H4NCOOMe)2] and [CdI2(C5H4NCOOPrn)2]
;
_journal_name_full 'Inorganic Chemistry'
_journal_page_first 7403
_journal_page_last 7409
_journal_paper_doi 10.1021/ic0206387
_journal_volume 42
_journal_year 2003
_chemical_formula_structural '[Cd ((C5 H4 N) (C4 H7 O2))2  I2]'
_chemical_formula_sum 'C18 H22 Cd I2 N2 O4'
_chemical_formula_weight 696.58
_chemical_name_systematic
;
Diiodo-[bis[n-propyl-2-pyridinecarboxylate\k^2^N,O]cadmium(II)
;
_space_group_IT_number 14
_symmetry_cell_setting monoclinic
_symmetry_space_group_name_Hall '-P 2ybc'
_symmetry_space_group_name_H-M 'P 1 21/c 1'
_atom_sites_solution_hydrogens geom
_atom_sites_solution_primary direct
_atom_sites_solution_secondary difmap
_audit_creation_method SHELXL
_cell_angle_alpha 90.00
_cell_angle_beta 102.198(2)
_cell_angle_gamma 90.00
_cell_formula_units_Z 4
_cell_length_a 8.8997(6)
_cell_length_b 15.3101(10)
_cell_length_c 17.8929(11)
_cell_measurement_reflns_used 11934
_cell_measurement_temperature 160(2)
_cell_measurement_theta_max 28.41
_cell_measurement_theta_min 2.33
_cell_volume 2383.0(3)
_computing_cell_refinement 'local programs'
_computing_data_collection 'Siemens SMART'
_computing_data_reduction 'Siemens SAINT'
_computing_structure_refinement 'Siemens SHELXTL'
_computing_structure_solution 'Siemens SHELXTL'
_diffrn_ambient_temperature 160(2)
_diffrn_measurement_device 'Siemens SMART CCD diffractometer'
_diffrn_measurement_method '\w rotation with narrow frames'
_diffrn_radiation_monochromator graphite
_diffrn_radiation_source 'fine-focus sealed tube'
_diffrn_radiation_type 'Mo K\a'
_diffrn_radiation_wavelength 0.71069
_diffrn_reflns_av_R_equivalents 0.0286
_diffrn_reflns_av_sigmaI/netI 0.0194
_diffrn_reflns_limit_h_max 11
_diffrn_reflns_limit_h_min -7
_diffrn_reflns_limit_k_max 16
_diffrn_reflns_limit_k_min -19
_diffrn_reflns_limit_l_max 23
_diffrn_reflns_limit_l_min -23
_diffrn_reflns_number 14439
_diffrn_reflns_theta_max 28.54
_diffrn_reflns_theta_min 1.77
_diffrn_standards_number 0
_exptl_absorpt_coefficient_mu 3.530
_exptl_absorpt_correction_T_max 0.217
_exptl_absorpt_correction_T_min 0.125
_exptl_absorpt_correction_type empirical
_exptl_crystal_colour colourless
_exptl_crystal_density_diffrn 1.942
_exptl_crystal_density_meas ?
_exptl_crystal_description block
_exptl_crystal_F_000 1320
_exptl_crystal_size_max 0.46
_exptl_crystal_size_mid 0.40
_exptl_crystal_size_min 0.40
_refine_diff_density_max 0.715
_refine_diff_density_min -0.790
_refine_diff_density_rms 0.085
_refine_ls_extinction_coef 0.00076(7)
_refine_ls_extinction_expression Fc^*^=kFc[1+0.001xFc^2^\l^3^/sin(2\q)]^-1/4^
_refine_ls_extinction_method SHELXL
_refine_ls_goodness_of_fit_all 1.176
_refine_ls_goodness_of_fit_obs 1.157
_refine_ls_matrix_type full
_refine_ls_number_parameters 247
_refine_ls_number_reflns 5422
_refine_ls_number_restraints 0
_refine_ls_restrained_S_all 1.181
_refine_ls_restrained_S_obs 1.157
_refine_ls_R_factor_all 0.0261
_refine_ls_R_factor_obs 0.0231
_refine_ls_shift/esd_max -0.002
_refine_ls_shift/esd_mean 0.000
_refine_ls_structure_factor_coef Fsqd
_refine_ls_weighting_details 'w=1/[\s^2^(Fo^2^)+(0.0178P)^2^+3.0960P] where P=(Fo^2^+2Fc^2^)/3'
_refine_ls_weighting_scheme calc
_refine_ls_wR_factor_all 0.0553
_refine_ls_wR_factor_obs 0.0524
_reflns_number_observed 5088
_reflns_number_total 5426
_reflns_observed_criterion >2sigma(I)
_cod_data_source_file ic0206387_2.cif
_cod_data_source_block compound12
_cod_depositor_comments
;
The following automatic conversions were performed:

'_exptl_crystal_density_meas' value 'not measured' was changed to '?'
- the value is perceived as not measured.

Automatic conversion script
Id: cif_fix_values 3008 2015-01-20 13:52:24Z robertas 

The following automatic conversions were performed:

'_refine_ls_weighting_scheme' value 'calc
w=1/[\s^2^(Fo^2^)+(0.0178P)^2^+3.0960P] where P=(Fo^2^+2Fc^2^)/3' was
changed to 'calc'. New tag '_refine_ls_weighting_details' was
created. The value of the new tag was set to
'w=1/[\s^2^(Fo^2^)+(0.0178P)^2^+3.0960P] where P=(Fo^2^+2Fc^2^)/3'.

Automatic conversion script
Id: cif_fix_values 3143 2015-03-26 13:38:13Z robertas 
;
_cod_database_code 4312459

loop_
_symmetry_equiv_pos_as_xyz
'x, y, z'
'-x, y+1/2, -z+1/2'
'-x, -y, -z'
'x, -y-1/2, z-1/2'

loop_
_atom_site_aniso_label
_atom_site_aniso_U_11
_atom_site_aniso_U_22
_atom_site_aniso_U_33
_atom_site_aniso_U_23
_atom_site_aniso_U_13
_atom_site_aniso_U_12
Cd 0.03183(10) 0.02433(10) 0.02215(9) -0.00161(7) 0.00835(7) -0.00162(7)
I1 0.03135(10) 0.03311(10) 0.02780(9) 0.00170(7) 0.00901(7) 0.00292(7)
I2 0.04624(12) 0.03048(10) 0.02889(10) 0.00257(7) 0.00458(8) 0.00546(8)
N1 0.0332(12) 0.0293(12) 0.0250(11) -0.0027(9) 0.0101(9) -0.0047(9)
O1 0.0428(11) 0.0283(10) 0.0256(9) -0.0020(8) 0.0084(8) -0.0005(8)
O2 0.0463(12) 0.0339(11) 0.0233(9) 0.0029(8) 0.0088(8) 0.0021(9)
C1 0.050(2) 0.0311(15) 0.0286(14) -0.0023(12) 0.0108(13) -0.0096(13)
C2 0.051(2) 0.0305(15) 0.0338(15) -0.0060(12) 0.0110(13) -0.0092(13)
C3 0.046(2) 0.037(2) 0.0303(14) -0.0105(12) 0.0081(13) -0.0072(13)
C4 0.0371(15) 0.037(2) 0.0225(12) -0.0042(11) 0.0085(11) -0.0019(12)
C5 0.0250(12) 0.0312(14) 0.0253(12) -0.0011(11) 0.0077(10) -0.0014(10)
C6 0.0249(12) 0.0315(14) 0.0251(12) 0.0002(10) 0.0084(10) 0.0004(10)
C7 0.049(2) 0.032(2) 0.0323(15) 0.0075(12) 0.0106(13) 0.0094(13)
C8 0.048(2) 0.036(2) 0.059(2) 0.005(2) 0.020(2) 0.0054(14)
C9 0.084(3) 0.043(2) 0.137(5) 0.018(3) 0.049(4) -0.001(2)
N2 0.0287(11) 0.0290(11) 0.0216(10) -0.0009(9) 0.0059(8) -0.0001(9)
O3 0.0371(11) 0.0329(11) 0.0419(12) -0.0049(9) 0.0184(9) -0.0010(9)
O4 0.0303(10) 0.0410(11) 0.0296(10) -0.0036(9) 0.0116(8) -0.0020(9)
C10 0.0359(14) 0.0341(15) 0.0257(13) -0.0030(11) 0.0072(11) 0.0008(12)
C11 0.043(2) 0.035(2) 0.0332(15) -0.0091(12) 0.0050(13) -0.0010(13)
C12 0.047(2) 0.037(2) 0.043(2) -0.0057(14) 0.0072(14) -0.0134(14)
C13 0.0360(15) 0.042(2) 0.0339(15) -0.0026(13) 0.0087(12) -0.0105(13)
C14 0.0256(12) 0.0331(14) 0.0243(12) -0.0015(11) 0.0021(10) -0.0027(11)
C15 0.0239(12) 0.0372(15) 0.0246(12) 0.0012(11) 0.0050(10) 0.0031(11)
C16 0.045(2) 0.045(2) 0.040(2) -0.0037(14) 0.0194(14) 0.0039(14)
C17 0.033(2) 0.069(2) 0.040(2) -0.007(2) 0.0139(13) 0.000(2)
C18 0.052(2) 0.064(2) 0.048(2) 0.000(2) 0.020(2) -0.014(2)

loop_
_atom_site_label
_atom_site_type_symbol
_atom_site_fract_x
_atom_site_fract_y
_atom_site_fract_z
_atom_site_U_iso_or_equiv
_atom_site_thermal_displace_type
_atom_site_occupancy
_atom_site_calc_flag
_atom_site_refinement_flags
_atom_site_disorder_group
Cd Cd 0.31539(2) 0.674169(13) 0.630762(10) 0.02572(6) Uani 1 d . .
I1 I 0.59139(2) 0.620553(12) 0.595110(10) 0.03035(6) Uani 1 d . .
I2 I 0.19166(2) 0.803734(13) 0.527677(11) 0.03570(6) Uani 1 d . .
N1 N 0.3898(3) 0.7581(2) 0.74214(13) 0.0286(5) Uani 1 d . .
O1 O 0.3759(2) 0.58133(13) 0.75502(11) 0.0321(4) Uani 1 d . .
O2 O 0.4319(3) 0.59162(14) 0.88287(11) 0.0343(4) Uani 1 d . .
C1 C 0.3942(4) 0.8450(2) 0.7369(2) 0.0360(6) Uani 1 d . .
H1 H 0.3773(4) 0.8708(2) 0.6876(2) 0.043 Uiso 1 calc R .
C2 C 0.4224(4) 0.8994(2) 0.8007(2) 0.0381(7) Uani 1 d . .
H2 H 0.4266(4) 0.9610(2) 0.7950(2) 0.046 Uiso 1 calc R .
C3 C 0.4443(4) 0.8621(2) 0.8724(2) 0.0378(7) Uani 1 d . .
H3 H 0.4621(4) 0.8978(2) 0.9168(2) 0.045 Uiso 1 calc R .
C4 C 0.4399(3) 0.7715(2) 0.8789(2) 0.0320(6) Uani 1 d . .
H4 H 0.4548(3) 0.7442(2) 0.9277(2) 0.038 Uiso 1 calc R .
C5 C 0.4134(3) 0.7224(2) 0.8126(2) 0.0268(5) Uani 1 d . .
C6 C 0.4039(3) 0.6248(2) 0.8129(2) 0.0267(5) Uani 1 d . .
C7 C 0.4180(4) 0.4969(2) 0.8890(2) 0.0373(7) Uani 1 d . .
H7A H 0.4926(4) 0.4759(2) 0.9345(2) 0.045 Uiso 1 calc R .
H7B H 0.4431(4) 0.4688(2) 0.8433(2) 0.045 Uiso 1 calc R .
C8 C 0.2596(4) 0.4714(2) 0.8954(2) 0.0465(8) Uani 1 d . .
H8A H 0.1857(4) 0.4882(2) 0.8481(2) 0.056 Uiso 1 calc R .
H8B H 0.2313(4) 0.5028(2) 0.9388(2) 0.056 Uiso 1 calc R .
C9 C 0.2505(6) 0.3736(3) 0.9078(4) 0.084(2) Uani 1 d . .
H9A H 0.1474(17) 0.3584(5) 0.9149(25) 0.126 Uiso 1 calc R .
H9B H 0.3268(35) 0.3566(5) 0.9534(14) 0.126 Uiso 1 calc R .
H9C H 0.2712(50) 0.3425(3) 0.8632(11) 0.126 Uiso 1 calc R .
N2 N 0.1668(3) 0.54658(15) 0.60731(12) 0.0263(4) Uani 1 d . .
O3 O 0.0876(2) 0.67921(14) 0.69363(13) 0.0358(5) Uani 1 d . .
O4 O -0.0531(2) 0.58635(14) 0.74702(11) 0.0329(4) Uani 1 d . .
C10 C 0.1962(3) 0.4825(2) 0.5617(2) 0.0318(6) Uani 1 d . .
H10 H 0.2736(3) 0.4915(2) 0.5332(2) 0.038 Uiso 1 calc R .
C11 C 0.1183(4) 0.4034(2) 0.5543(2) 0.0376(7) Uani 1 d . .
H11 H 0.1413(4) 0.3595(2) 0.5209(2) 0.045 Uiso 1 calc R .
C12 C 0.0065(4) 0.3895(2) 0.5964(2) 0.0424(7) Uani 1 d . .
H12 H -0.0484(4) 0.3359(2) 0.5924(2) 0.051 Uiso 1 calc R .
C13 C -0.0238(4) 0.4552(2) 0.6444(2) 0.0370(7) Uani 1 d . .
H13 H -0.0993(4) 0.4473(2) 0.6742(2) 0.044 Uiso 1 calc R .
C14 C 0.0583(3) 0.5327(2) 0.64818(15) 0.0281(5) Uani 1 d . .
C15 C 0.0327(3) 0.6078(2) 0.6980(2) 0.0286(5) Uani 1 d . .
C16 C -0.0837(4) 0.6567(2) 0.7968(2) 0.0415(7) Uani 1 d . .
H16A H -0.1212(4) 0.7092(2) 0.7662(2) 0.050 Uiso 1 calc R .
H16B H 0.0114(4) 0.6723(2) 0.8341(2) 0.050 Uiso 1 calc R .
C17 C -0.2040(4) 0.6244(3) 0.8377(2) 0.0464(8) Uani 1 d . .
H17A H -0.2310(4) 0.6723(3) 0.8696(2) 0.056 Uiso 1 calc R .
H17B H -0.2977(4) 0.6091(3) 0.7993(2) 0.056 Uiso 1 calc R .
C18 C -0.1553(5) 0.5467(3) 0.8874(2) 0.0533(9) Uani 1 d . .
H18A H -0.2402(13) 0.5282(12) 0.9109(14) 0.080 Uiso 1 calc R .
H18B H -0.0662(22) 0.5621(6) 0.9276(11) 0.080 Uiso 1 calc R .
H18C H -0.1277(34) 0.4989(7) 0.8565(4) 0.080 Uiso 1 calc R .

loop_
_atom_type_symbol
_atom_type_description
_atom_type_scat_dispersion_real
_atom_type_scat_dispersion_imag
_atom_type_scat_source
C C 0.0033 0.0016 'International Tables Vol C Tables 4.2.6.8 and 6.1.1.4'
H H 0.0000 0.0000 'International Tables Vol C Tables 4.2.6.8 and 6.1.1.4'
N N 0.0061 0.0033 'International Tables Vol C Tables 4.2.6.8 and 6.1.1.4'
O O 0.0106 0.0060 'International Tables Vol C Tables 4.2.6.8 and 6.1.1.4'
Cd Cd -0.8075 1.2024 'International Tables Vol C Tables 4.2.6.8 and 6.1.1.4'
I I -0.4742 1.8119 'International Tables Vol C Tables 4.2.6.8 and 6.1.1.4'

loop_
_geom_angle_atom_site_label_1
_geom_angle_atom_site_label_2
_geom_angle_atom_site_label_3
_geom_angle
_geom_angle_site_symmetry_1
_geom_angle_site_symmetry_3
_geom_angle_publ_flag
N1 Cd N2 130.94(8) . . ?
N1 Cd O3 73.34(8) . . ?
N2 Cd O3 68.22(7) . . ?
N1 Cd O1 66.59(7) . . ?
N2 Cd O1 72.81(7) . . ?
O3 Cd O1 71.05(7) . . ?
N1 Cd I2 100.03(6) . . ?
N2 Cd I2 110.30(6) . . ?
O3 Cd I2 91.79(5) . . ?
O1 Cd I2 160.39(5) . . ?
N1 Cd I1 104.56(6) . . ?
N2 Cd I1 101.80(6) . . ?
O3 Cd I1 160.41(5) . . ?
O1 Cd I1 90.09(5) . . ?
I2 Cd I1 107.672(9) . . ?
C1 N1 C5 117.9(2) . . ?
C1 N1 Cd 119.6(2) . . ?
C5 N1 Cd 122.1(2) . . ?
C6 O1 Cd 113.5(2) . . ?
C6 O2 C7 116.7(2) . . ?
N1 C1 C2 122.8(3) . . ?
C3 C2 C1 118.7(3) . . ?
C2 C3 C4 119.3(3) . . ?
C5 C4 C3 118.2(3) . . ?
N1 C5 C4 123.1(3) . . ?
N1 C5 C6 114.3(2) . . ?
C4 C5 C6 122.7(3) . . ?
O1 C6 O2 124.1(3) . . ?
O1 C6 C5 123.1(3) . . ?
O2 C6 C5 112.7(2) . . ?
O2 C7 C8 111.3(3) . . ?
C7 C8 C9 110.5(3) . . ?
C10 N2 C14 118.1(2) . . ?
C10 N2 Cd 123.0(2) . . ?
C14 N2 Cd 118.5(2) . . ?
C15 O3 Cd 112.1(2) . . ?
C15 O4 C16 115.5(2) . . ?
N2 C10 C11 122.7(3) . . ?
C12 C11 C10 118.9(3) . . ?
C11 C12 C13 118.8(3) . . ?
C14 C13 C12 118.8(3) . . ?
N2 C14 C13 122.7(3) . . ?
N2 C14 C15 114.7(2) . . ?
C13 C14 C15 122.7(3) . . ?
O3 C15 O4 124.5(3) . . ?
O3 C15 C14 122.8(2) . . ?
O4 C15 C14 112.7(2) . . ?
O4 C16 C17 107.3(3) . . ?
C18 C17 C16 114.0(3) . . ?

loop_
_geom_bond_atom_site_label_1
_geom_bond_atom_site_label_2
_geom_bond_distance
_geom_bond_site_symmetry_2
_geom_bond_publ_flag
Cd N1 2.346(2) . ?
Cd N2 2.347(2) . ?
Cd O3 2.519(2) . ?
Cd O1 2.598(2) . ?
Cd I2 2.7733(3) . ?
Cd I1 2.7886(3) . ?
N1 C1 1.334(4) . ?
N1 C5 1.350(4) . ?
O1 C6 1.212(3) . ?
O2 C6 1.325(3) . ?
O2 C7 1.461(4) . ?
C1 C2 1.392(4) . ?
C2 C3 1.379(4) . ?
C3 C4 1.393(4) . ?
C4 C5 1.383(4) . ?
C5 C6 1.496(4) . ?
C7 C8 1.490(5) . ?
C8 C9 1.519(5) . ?
N2 C10 1.337(4) . ?
N2 C14 1.346(3) . ?
O3 C15 1.207(4) . ?
O4 C15 1.321(3) . ?
O4 C16 1.460(4) . ?
C10 C11 1.388(4) . ?
C11 C12 1.385(5) . ?
C12 C13 1.386(5) . ?
C13 C14 1.387(4) . ?
C14 C15 1.502(4) . ?
C16 C17 1.503(4) . ?
C17 C18 1.493(6) . ?
